data_4104222
loop_
_publ_author_name
'Marc-Etienne Moret'
'Peter Chen'

_publ_section_title
;
 Interaction of Organoplatinum(II) Complexes with Monovalent Coinage Metal
 Triflates
;
_journal_name_full 'Journal of the American Chemical Society'
_journal_page_first 5675
_journal_page_last 5690
_journal_paper_doi 10.1021/ja900449y
_journal_volume 131
_journal_year 2009
_chemical_formula_moiety 'C38 H36 Ag2 Cl8 F6 N4 O6 Pt2 S2, 2(C6 H6)'
_chemical_formula_sum 'C50 H48 Ag2 Cl8 F6 N4 O6 Pt2 S2'
_chemical_formula_weight 1868.56
_chemical_name_systematic
;                                                                              
 ?                                                                             
;
_space_group_IT_number 2
_symmetry_cell_setting triclinic
_symmetry_space_group_name_Hall '-P 1'
_symmetry_space_group_name_H-M 'P -1'
_atom_sites_solution_hydrogens geom
_atom_sites_solution_primary direct
_atom_sites_solution_secondary difmap
_audit_creation_method SHELXL-97
_cell_angle_alpha 110.231(12)
_cell_angle_beta 105.478(11)
_cell_angle_gamma 90.209(10)
_cell_formula_units_Z 1
_cell_length_a 10.6556(12)
_cell_length_b 12.1622(13)
_cell_length_c 12.6936(13)
_cell_measurement_reflns_used 6590
_cell_measurement_temperature 220(2)
_cell_measurement_theta_max 27.48
_cell_measurement_theta_min 2.61
_cell_volume 1479.2(3)
_computing_cell_refinement 'HKL Scalepack (Otwinowski & Minor 1997)'
_computing_data_collection 'COLLECT (Nonius, 2000)'
_computing_data_reduction 'Denzo + Scalepak (Otwinowski & Minor, 1997)'
_computing_molecular_graphics 'ORTEP (Johnson,1976)'
_computing_publication_material SHELXL97
_computing_structure_refinement 'SHELXL97 (Sheldrick, 1997)'
_computing_structure_solution 'SIR97 (Altomare et Al., 1997)'
_diffrn_ambient_temperature 220(2)
_diffrn_measured_fraction_theta_full .997
_diffrn_measured_fraction_theta_max .997
_diffrn_measurement_device_type 'Nonius Kappa CCD area-detector diffractometer'
_diffrn_measurement_method '\f and \w scans with \k offsets'
_diffrn_radiation_monochromator graphite
_diffrn_radiation_source 'fine-focus sealed tube'
_diffrn_radiation_type MoK\a
_diffrn_radiation_wavelength 0.71070
_diffrn_reflns_av_R_equivalents 0.0378
_diffrn_reflns_av_sigmaI/netI 0.0441
_diffrn_reflns_limit_h_max 13
_diffrn_reflns_limit_h_min -12
_diffrn_reflns_limit_k_max 15
_diffrn_reflns_limit_k_min -15
_diffrn_reflns_limit_l_max 16
_diffrn_reflns_limit_l_min -16
_diffrn_reflns_number 12197
_diffrn_reflns_theta_full 27.48
_diffrn_reflns_theta_max 27.48
_diffrn_reflns_theta_min 2.61
_exptl_absorpt_coefficient_mu 5.868
_exptl_absorpt_correction_T_max .46
_exptl_absorpt_correction_T_min .39
_exptl_absorpt_correction_type multi-scan
_exptl_absorpt_process_details 'Blessing (1995)'
_exptl_crystal_colour black
_exptl_crystal_density_diffrn 2.098
_exptl_crystal_density_method 'not measured'
_exptl_crystal_description 'Cut fragment'
_exptl_crystal_F_000 896
_exptl_crystal_size_max 0.15
_exptl_crystal_size_mid 0.13
_exptl_crystal_size_min 0.13
_refine_diff_density_max 1.135
_refine_diff_density_min -1.962
_refine_diff_density_rms .138
_refine_ls_extinction_coef 0.0048(3)
_refine_ls_extinction_expression Fc^*^=kFc[1+0.001xFc^2^\l^3^/sin(2\q)]^-1/4^
_refine_ls_extinction_method SHELXL97
_refine_ls_goodness_of_fit_ref 1.026
_refine_ls_hydrogen_treatment riding
_refine_ls_matrix_type full
_refine_ls_number_parameters 366
_refine_ls_number_reflns 6777
_refine_ls_number_restraints 0
_refine_ls_restrained_S_all 1.026
_refine_ls_R_factor_all 0.0321
_refine_ls_R_factor_gt 0.0302
_refine_ls_shift/su_max 0.001
_refine_ls_shift/su_mean 0.000
_refine_ls_structure_factor_coef Fsqd
_refine_ls_weighting_details 'calc w=1/[\s^2^(Fo^2^)+(0.0489P)^2^+0.8782P] where P=(Fo^2^+2Fc^2^)/3'
_refine_ls_weighting_scheme calc
_refine_ls_wR_factor_gt 0.0786
_refine_ls_wR_factor_ref 0.0801
_reflns_number_gt 6425
_reflns_number_total 6777
_reflns_threshold_expression >2sigma(I)
_cod_data_source_file ja900449y_si_003.cif
_cod_data_source_block moret24_ch_08
_cod_database_code 4104222

loop_
_symmetry_equiv_pos_as_xyz
'x, y, z'
'-x, -y, -z'

loop_
_atom_site_label
_atom_site_type_symbol
_atom_site_fract_x
_atom_site_fract_y
_atom_site_fract_z
_atom_site_U_iso_or_equiv
_atom_site_adp_type
_atom_site_occupancy
_atom_site_calc_flag
_atom_site_refinement_flags
Pt1 Pt 0.535028(11) 0.195178(11) 0.168865(10) 0.02381(6) Uani 1 d .
Ag1 Ag 0.42541(3) 0.05182(3) -0.06939(2) 0.03527(8) Uani 1 d .
Cl1 Cl 0.81183(12) 0.44751(10) 0.41212(10) 0.0460(2) Uani 1 d .
Cl2 Cl 0.84405(11) 0.03977(10) 0.07440(11) 0.0479(3) Uani 1 d .
Cl3 Cl 0.40210(12) -0.12523(10) 0.19636(12) 0.0525(3) Uani 1 d .
Cl4 Cl 0.41775(12) 0.33938(10) 0.43830(11) 0.0505(3) Uani 1 d .
S1 S 0.17930(10) 0.16324(10) -0.24897(10) 0.0384(2) Uani 1 d .
F1 F 0.3232(5) 0.2538(4) -0.3414(4) 0.0914(13) Uani 1 d .
F2 F 0.1778(5) 0.3604(4) -0.2854(5) 0.1134(17) Uani 1 d .
F3 F 0.3516(5) 0.3484(4) -0.1601(4) 0.0918(13) Uani 1 d .
O1 O 0.2845(3) 0.0910(3) -0.2268(3) 0.0397(6) Uani 1 d .
O2 O 0.1264(4) 0.2147(4) -0.1527(4) 0.0694(11) Uani 1 d .
O3 O 0.0872(4) 0.1121(4) -0.3614(4) 0.0731(13) Uani 1 d .
N1 N 0.7318(3) 0.1941(3) 0.2622(3) 0.0240(6) Uani 1 d .
N2 N 0.5205(3) 0.1286(3) 0.2992(3) 0.0248(6) Uani 1 d .
C1 C 0.2613(6) 0.2876(5) -0.2601(5) 0.0557(13) Uani 1 d .
C2 C 0.8391(3) 0.2479(3) 0.2426(3) 0.0267(7) Uani 1 d .
C3 C 0.8824(4) 0.3663(3) 0.3049(3) 0.0320(8) Uani 1 d .
C4 C 0.9806(4) 0.4228(4) 0.2817(4) 0.0374(9) Uani 1 d .
H4 H 1.0097 0.5028 0.3253 0.045 Uiso 1 calc R
C5 C 1.0346(4) 0.3597(4) 0.1938(4) 0.0404(9) Uani 1 d .
H5 H 1.1007 0.3970 0.1776 0.048 Uiso 1 calc R
C6 C 0.9919(4) 0.2426(4) 0.1302(4) 0.0379(9) Uani 1 d .
H6 H 1.0285 0.2000 0.0705 0.046 Uiso 1 calc R
C7 C 0.8940(4) 0.1872(3) 0.1546(4) 0.0323(8) Uani 1 d .
C8 C 0.7500(3) 0.1648(3) 0.3536(3) 0.0254(7) Uani 1 d .
C9 C 0.6285(3) 0.1216(3) 0.3707(3) 0.0267(7) Uani 1 d .
C10 C 0.3964(3) 0.1054(3) 0.3150(3) 0.0288(7) Uani 1 d .
C11 C 0.3277(4) -0.0063(3) 0.2646(3) 0.0310(8) Uani 1 d .
C12 C 0.2018(4) -0.0264(4) 0.2707(4) 0.0388(9) Uani 1 d .
H12 H 0.1567 -0.1025 0.2355 0.047 Uiso 1 calc R
C13 C 0.1443(4) 0.0681(5) 0.3297(4) 0.0464(11) Uani 1 d .
H13 H 0.0592 0.0559 0.3346 0.056 Uiso 1 calc R
C14 C 0.2100(4) 0.1802(4) 0.3815(4) 0.0449(10) Uani 1 d .
H14 H 0.1702 0.2436 0.4220 0.054 Uiso 1 calc R
C15 C 0.3348(4) 0.1988(4) 0.3734(4) 0.0356(8) Uani 1 d .
C16 C 0.6372(4) 0.0779(4) 0.4695(4) 0.0369(9) Uani 1 d .
H16A H 0.6719 0.1424 0.5438 0.055 Uiso 1 calc R
H16B H 0.6948 0.0158 0.4642 0.055 Uiso 1 calc R
H16C H 0.5507 0.0473 0.4643 0.055 Uiso 1 calc R
C17 C 0.8766(4) 0.1771(4) 0.4434(3) 0.0339(8) Uani 1 d .
H17A H 0.9463 0.2064 0.4210 0.051 Uiso 1 calc R
H17B H 0.8939 0.1010 0.4495 0.051 Uiso 1 calc R
H17C H 0.8723 0.2322 0.5185 0.051 Uiso 1 calc R
C18 C 0.5762(4) 0.2863(4) 0.0716(4) 0.0367(9) Uani 1 d .
H18A H 0.4998 0.2782 0.0065 0.055 Uiso 1 calc R
H18B H 0.6486 0.2549 0.0418 0.055 Uiso 1 calc R
H18C H 0.5999 0.3689 0.1203 0.055 Uiso 1 calc R
C19 C 0.3417(4) 0.2154(4) 0.1121(4) 0.0351(8) Uani 1 d .
H19A H 0.3243 0.2920 0.1600 0.053 Uiso 1 calc R
H19B H 0.2887 0.1542 0.1184 0.053 Uiso 1 calc R
H19C H 0.3200 0.2097 0.0311 0.053 Uiso 1 calc R
C20 C 0.1260(5) 0.6228(4) 0.1159(4) 0.0480(11) Uani 1 d .
H20 H 0.0472 0.6429 0.0758 0.058 Uiso 1 calc R
C21 C 0.1577(5) 0.6511(4) 0.2343(4) 0.0465(10) Uani 1 d .
H21 H 0.1004 0.6914 0.2757 0.056 Uiso 1 calc R
C22 C 0.2727(5) 0.6214(5) 0.2939(5) 0.0517(11) Uani 1 d .
H22 H 0.2935 0.6409 0.3754 0.062 Uiso 1 calc R
C23 C 0.3573(5) 0.5628(5) 0.2330(5) 0.0589(13) Uani 1 d .
H23 H 0.4362 0.5425 0.2730 0.071 Uiso 1 calc R
C24 C 0.3253(6) 0.5343(5) 0.1136(6) 0.0634(14) Uani 1 d .
H24 H 0.3822 0.4942 0.0717 0.076 Uiso 1 calc R
C25 C 0.2109(6) 0.5642(5) 0.0556(5) 0.0564(13) Uani 1 d .
H25 H 0.1898 0.5447 -0.0260 0.068 Uiso 1 calc R

loop_
_atom_site_aniso_label
_atom_site_aniso_U_11
_atom_site_aniso_U_22
_atom_site_aniso_U_33
_atom_site_aniso_U_23
_atom_site_aniso_U_13
_atom_site_aniso_U_12
Pt1 0.02181(8) 0.02662(9) 0.02429(9) 0.01107(6) 0.00615(5) 0.00215(5)
Ag1 0.03943(16) 0.03422(16) 0.02797(15) 0.01115(12) 0.00290(12) 0.00765(12)
Cl1 0.0557(6) 0.0358(5) 0.0466(6) 0.0076(4) 0.0241(5) 0.0000(5)
Cl2 0.0471(6) 0.0363(5) 0.0585(7) 0.0034(5) 0.0306(5) -0.0042(4)
Cl3 0.0521(6) 0.0342(5) 0.0779(8) 0.0124(5) 0.0396(6) 0.0025(5)
Cl4 0.0490(6) 0.0380(6) 0.0584(7) 0.0024(5) 0.0253(5) -0.0018(5)
S1 0.0319(5) 0.0400(5) 0.0465(6) 0.0239(4) 0.0050(4) 0.0088(4)
F1 0.106(3) 0.113(3) 0.087(3) 0.061(3) 0.045(2) 0.003(3)
F2 0.105(3) 0.083(3) 0.193(5) 0.104(3) 0.036(3) 0.036(2)
F3 0.103(3) 0.064(2) 0.084(3) 0.018(2) -0.002(2) -0.029(2)
O1 0.0399(15) 0.0433(17) 0.0401(15) 0.0216(13) 0.0092(12) 0.0162(13)
O2 0.068(2) 0.080(3) 0.088(3) 0.046(2) 0.047(2) 0.040(2)
O3 0.063(2) 0.064(2) 0.069(3) 0.029(2) -0.027(2) -0.005(2)
N1 0.0193(13) 0.0285(15) 0.0264(14) 0.0120(12) 0.0073(11) 0.0014(11)
N2 0.0230(13) 0.0296(15) 0.0266(14) 0.0139(12) 0.0098(11) 0.0023(11)
C1 0.058(3) 0.053(3) 0.065(3) 0.038(3) 0.010(2) 0.009(2)
C2 0.0215(15) 0.0321(18) 0.0299(17) 0.0160(14) 0.0064(13) -0.0005(13)
C3 0.0293(17) 0.0331(19) 0.0356(19) 0.0145(16) 0.0094(15) 0.0027(15)
C4 0.036(2) 0.031(2) 0.046(2) 0.0160(17) 0.0101(17) -0.0056(16)
C5 0.0299(19) 0.043(2) 0.057(3) 0.027(2) 0.0159(18) -0.0014(17)
C6 0.0319(19) 0.046(2) 0.044(2) 0.0210(19) 0.0180(17) 0.0049(17)
C7 0.0255(17) 0.034(2) 0.041(2) 0.0173(16) 0.0108(15) 0.0029(15)
C8 0.0225(15) 0.0284(17) 0.0249(16) 0.0093(13) 0.0064(13) 0.0032(13)
C9 0.0283(17) 0.0304(18) 0.0237(16) 0.0124(14) 0.0076(13) 0.0042(14)
C10 0.0226(16) 0.040(2) 0.0324(18) 0.0190(16) 0.0129(14) 0.0034(14)
C11 0.0292(17) 0.0346(19) 0.0328(18) 0.0137(15) 0.0127(14) 0.0028(15)
C12 0.0288(18) 0.043(2) 0.047(2) 0.0185(18) 0.0114(17) -0.0036(16)
C13 0.0289(19) 0.059(3) 0.061(3) 0.026(2) 0.0217(19) 0.0044(19)
C14 0.037(2) 0.049(3) 0.055(3) 0.015(2) 0.028(2) 0.0100(19)
C15 0.0303(18) 0.038(2) 0.040(2) 0.0133(17) 0.0139(16) 0.0015(16)
C16 0.037(2) 0.050(2) 0.034(2) 0.0268(18) 0.0105(16) 0.0017(18)
C17 0.0234(16) 0.050(2) 0.0319(19) 0.0208(17) 0.0051(14) 0.0049(16)
C18 0.045(2) 0.033(2) 0.040(2) 0.0235(17) 0.0119(17) 0.0006(17)
C19 0.0258(17) 0.042(2) 0.035(2) 0.0140(17) 0.0038(15) 0.0081(16)
C20 0.048(3) 0.049(3) 0.051(3) 0.022(2) 0.015(2) 0.005(2)
C21 0.050(3) 0.038(2) 0.052(3) 0.015(2) 0.018(2) 0.002(2)
C22 0.058(3) 0.046(3) 0.047(3) 0.016(2) 0.008(2) -0.004(2)
C23 0.050(3) 0.055(3) 0.069(4) 0.025(3) 0.010(3) 0.006(2)
C24 0.064(3) 0.060(3) 0.072(4) 0.021(3) 0.033(3) 0.018(3)
C25 0.069(3) 0.058(3) 0.041(3) 0.012(2) 0.020(2) 0.006(3)

loop_
_atom_type_symbol
_atom_type_description
_atom_type_scat_dispersion_real
_atom_type_scat_dispersion_imag
_atom_type_scat_source
C C .0033 .0016 'International Tables Vol C Tables 4.2.6.8 and 6.1.1.4'
H H .0000 .0000 'International Tables Vol C Tables 4.2.6.8 and 6.1.1.4'
Ag Ag -.8971 1.1015 'International Tables Vol C Tables 4.2.6.8 and 6.1.1.4'
Cl Cl .1484 .1585 'International Tables Vol C Tables 4.2.6.8 and 6.1.1.4'
F F .0171 .0103 'International Tables Vol C Tables 4.2.6.8 and 6.1.1.4'
N N .0061 .0033 'International Tables Vol C Tables 4.2.6.8 and 6.1.1.4'
O O .0106 .0060 'International Tables Vol C Tables 4.2.6.8 and 6.1.1.4'
Pt Pt -1.7033 8.3905 'International Tables Vol C Tables 4.2.6.8 and 6.1.1.4'
S S .1246 .1234 'International Tables Vol C Tables 4.2.6.8 and 6.1.1.4'

loop_
_geom_angle_atom_site_label_1
_geom_angle_atom_site_label_2
_geom_angle_atom_site_label_3
_geom_angle
_geom_angle_site_symmetry_1
_geom_angle_site_symmetry_3
C19 Pt1 C18 89.28(17) . .
C19 Pt1 N2 97.19(14) . .
C18 Pt1 N2 167.97(15) . .
C19 Pt1 N1 168.23(14) . .
C18 Pt1 N1 96.28(14) . .
N2 Pt1 N1 75.59(11) . .
C19 Pt1 Ag1 68.88(12) . .
C18 Pt1 Ag1 73.10(12) . .
N2 Pt1 Ag1 118.69(8) . .
N1 Pt1 Ag1 122.67(8) . .
C19 Pt1 Ag1 109.46(12) . 2_655
C18 Pt1 Ag1 110.60(13) . 2_655
N2 Pt1 Ag1 76.83(8) . 2_655
N1 Pt1 Ag1 78.30(8) . 2_655
Ag1 Pt1 Ag1 56.047(15) . 2_655
O1 Ag1 Ag1 164.82(8) . 2_655
O1 Ag1 Pt1 131.57(8) . .
Ag1 Ag1 Pt1 63.489(15) 2_655 .
O1 Ag1 Pt1 104.45(8) . 2_655
Ag1 Ag1 Pt1 60.465(17) 2_655 2_655
Pt1 Ag1 Pt1 123.955(16) . 2_655
O3 S1 O2 116.4(3) . .
O3 S1 O1 113.6(2) . .
O2 S1 O1 114.3(2) . .
O3 S1 C1 103.0(3) . .
O2 S1 C1 104.1(3) . .
O1 S1 C1 103.3(2) . .
S1 O1 Ag1 139.75(19) . .
C8 N1 C2 120.2(3) . .
C8 N1 Pt1 116.6(2) . .
C2 N1 Pt1 121.7(2) . .
C9 N2 C10 121.6(3) . .
C9 N2 Pt1 116.8(2) . .
C10 N2 Pt1 121.2(2) . .
F2 C1 F1 108.1(5) . .
F2 C1 F3 107.6(5) . .
F1 C1 F3 106.3(5) . .
F2 C1 S1 111.3(4) . .
F1 C1 S1 111.7(4) . .
F3 C1 S1 111.5(4) . .
C7 C2 C3 118.1(3) . .
C7 C2 N1 121.4(3) . .
C3 C2 N1 120.2(3) . .
C2 C3 C4 121.3(4) . .
C2 C3 Cl1 119.8(3) . .
C4 C3 Cl1 118.9(3) . .
C5 C4 C3 119.3(4) . .
C6 C5 C4 120.2(4) . .
C5 C6 C7 119.9(4) . .
C2 C7 C6 121.2(4) . .
C2 C7 Cl2 120.1(3) . .
C6 C7 Cl2 118.7(3) . .
N1 C8 C17 126.2(3) . .
N1 C8 C9 114.9(3) . .
C17 C8 C9 118.7(3) . .
N2 C9 C8 115.7(3) . .
N2 C9 C16 124.2(3) . .
C8 C9 C16 120.1(3) . .
C11 C10 C15 117.7(3) . .
C11 C10 N2 122.3(3) . .
C15 C10 N2 119.7(3) . .
C12 C11 C10 122.1(4) . .
C12 C11 Cl3 118.5(3) . .
C10 C11 Cl3 119.4(3) . .
C13 C12 C11 118.5(4) . .
C14 C13 C12 121.0(4) . .
C13 C14 C15 119.7(4) . .
C14 C15 C10 121.0(4) . .
C14 C15 Cl4 119.8(3) . .
C10 C15 Cl4 119.1(3) . .
C21 C20 C25 119.3(5) . .
C20 C21 C22 120.8(5) . .
C21 C22 C23 119.6(5) . .
C24 C23 C22 119.5(5) . .
C25 C24 C23 120.2(5) . .
C24 C25 C20 120.5(5) . .

loop_
_geom_bond_atom_site_label_1
_geom_bond_atom_site_label_2
_geom_bond_distance
_geom_bond_site_symmetry_2
Pt1 C19 2.039(4) .
Pt1 C18 2.043(4) .
Pt1 N2 2.117(3) .
Pt1 N1 2.118(3) .
Pt1 Ag1 2.8290(6) .
Pt1 Ag1 2.9097(5) 2_655
Ag1 O1 2.354(3) .
Ag1 Ag1 2.6972(7) 2_655
Ag1 Pt1 2.9097(5) 2_655
Cl1 C3 1.737(4) .
Cl2 C7 1.725(4) .
Cl3 C11 1.726(4) .
Cl4 C15 1.735(4) .
S1 O3 1.421(4) .
S1 O2 1.429(4) .
S1 O1 1.455(3) .
S1 C1 1.809(5) .
F1 C1 1.320(7) .
F2 C1 1.314(6) .
F3 C1 1.334(7) .
N1 C8 1.295(4) .
N1 C2 1.435(4) .
N2 C9 1.285(5) .
N2 C10 1.430(4) .
C2 C7 1.385(5) .
C2 C3 1.387(5) .
C3 C4 1.398(5) .
C4 C5 1.384(6) .
C5 C6 1.375(6) .
C6 C7 1.395(5) .
C8 C17 1.484(5) .
C8 C9 1.490(5) .
C9 C16 1.505(5) .
C10 C11 1.390(5) .
C10 C15 1.397(5) .
C11 C12 1.390(5) .
C12 C13 1.382(7) .
C13 C14 1.382(7) .
C14 C15 1.384(5) .
C20 C21 1.364(7) .
C20 C25 1.382(7) .
C21 C22 1.379(7) .
C22 C23 1.383(8) .
C23 C24 1.377(8) .
C24 C25 1.367(8) .

loop_
_geom_torsion_atom_site_label_1
_geom_torsion_atom_site_label_2
_geom_torsion_atom_site_label_3
_geom_torsion_atom_site_label_4
_geom_torsion
_geom_torsion_site_symmetry_1
_geom_torsion_site_symmetry_4
C19 Pt1 Ag1 O1 44.00(17) . .
C18 Pt1 Ag1 O1 -51.93(17) . .
N2 Pt1 Ag1 O1 130.65(14) . .
N1 Pt1 Ag1 O1 -138.56(14) . .
Ag1 Pt1 Ag1 O1 177.68(11) 2_655 .
C19 Pt1 Ag1 Ag1 -133.68(13) . 2_655
C18 Pt1 Ag1 Ag1 130.39(13) . 2_655
N2 Pt1 Ag1 Ag1 -47.03(9) . 2_655
N1 Pt1 Ag1 Ag1 43.77(9) . 2_655
C19 Pt1 Ag1 Pt1 -133.68(13) . 2_655
C18 Pt1 Ag1 Pt1 130.39(13) . 2_655
N2 Pt1 Ag1 Pt1 -47.03(9) . 2_655
N1 Pt1 Ag1 Pt1 43.77(9) . 2_655
Ag1 Pt1 Ag1 Pt1 0.0 2_655 2_655
O3 S1 O1 Ag1 -150.0(3) . .
O2 S1 O1 Ag1 -13.2(4) . .
C1 S1 O1 Ag1 99.2(3) . .
Ag1 Ag1 O1 S1 140.9(2) 2_655 .
Pt1 Ag1 O1 S1 -31.2(4) . .
Pt1 Ag1 O1 S1 146.9(3) 2_655 .
C19 Pt1 N1 C8 48.1(8) . .
C18 Pt1 N1 C8 166.0(3) . .
N2 Pt1 N1 C8 -5.0(3) . .
Ag1 Pt1 N1 C8 -120.1(2) . .
Ag1 Pt1 N1 C8 -84.2(3) 2_655 .
C19 Pt1 N1 C2 -118.1(7) . .
C18 Pt1 N1 C2 -0.3(3) . .
N2 Pt1 N1 C2 -171.2(3) . .
Ag1 Pt1 N1 C2 73.7(3) . .
Ag1 Pt1 N1 C2 109.5(3) 2_655 .
C19 Pt1 N2 C9 -169.0(3) . .
C18 Pt1 N2 C9 -46.9(8) . .
N1 Pt1 N2 C9 1.5(3) . .
Ag1 Pt1 N2 C9 121.2(3) . .
Ag1 Pt1 N2 C9 82.6(3) 2_655 .
C19 Pt1 N2 C10 4.2(3) . .
C18 Pt1 N2 C10 126.3(7) . .
N1 Pt1 N2 C10 174.7(3) . .
Ag1 Pt1 N2 C10 -65.7(3) . .
Ag1 Pt1 N2 C10 -104.2(3) 2_655 .
O3 S1 C1 F2 58.8(5) . .
O2 S1 C1 F2 -63.0(5) . .
O1 S1 C1 F2 177.3(4) . .
O3 S1 C1 F1 -62.2(4) . .
O2 S1 C1 F1 176.0(4) . .
O1 S1 C1 F1 56.3(4) . .
O3 S1 C1 F3 179.0(4) . .
O2 S1 C1 F3 57.2(5) . .
O1 S1 C1 F3 -62.5(5) . .
C8 N1 C2 C7 108.2(4) . .
Pt1 N1 C2 C7 -86.1(4) . .
C8 N1 C2 C3 -77.7(5) . .
Pt1 N1 C2 C3 88.0(4) . .
C7 C2 C3 C4 -1.3(6) . .
N1 C2 C3 C4 -175.5(3) . .
C7 C2 C3 Cl1 177.5(3) . .
N1 C2 C3 Cl1 3.2(5) . .
C2 C3 C4 C5 0.7(6) . .
Cl1 C3 C4 C5 -178.0(3) . .
C3 C4 C5 C6 0.0(7) . .
C4 C5 C6 C7 -0.2(7) . .
C3 C2 C7 C6 1.1(6) . .
N1 C2 C7 C6 175.3(3) . .
C3 C2 C7 Cl2 179.9(3) . .
N1 C2 C7 Cl2 -5.9(5) . .
C5 C6 C7 C2 -0.4(6) . .
C5 C6 C7 Cl2 -179.2(3) . .
C2 N1 C8 C17 -2.4(6) . .
Pt1 N1 C8 C17 -168.8(3) . .
C2 N1 C8 C9 173.8(3) . .
Pt1 N1 C8 C9 7.3(4) . .
C10 N2 C9 C8 -171.5(3) . .
Pt1 N2 C9 C8 1.6(4) . .
C10 N2 C9 C16 6.1(6) . .
Pt1 N2 C9 C16 179.3(3) . .
N1 C8 C9 N2 -6.0(5) . .
C17 C8 C9 N2 170.5(3) . .
N1 C8 C9 C16 176.3(3) . .
C17 C8 C9 C16 -7.2(5) . .
C9 N2 C10 C11 -90.9(5) . .
Pt1 N2 C10 C11 96.3(4) . .
C9 N2 C10 C15 95.2(5) . .
Pt1 N2 C10 C15 -77.6(4) . .
C15 C10 C11 C12 0.3(6) . .
N2 C10 C11 C12 -173.7(4) . .
C15 C10 C11 Cl3 -177.5(3) . .
N2 C10 C11 Cl3 8.5(5) . .
C10 C11 C12 C13 -0.5(6) . .
Cl3 C11 C12 C13 177.3(3) . .
C11 C12 C13 C14 0.1(7) . .
C12 C13 C14 C15 0.7(8) . .
C13 C14 C15 C10 -0.9(7) . .
C13 C14 C15 Cl4 180.0(4) . .
C11 C10 C15 C14 0.4(6) . .
N2 C10 C15 C14 174.6(4) . .
C11 C10 C15 Cl4 179.5(3) . .
N2 C10 C15 Cl4 -6.3(5) . .
C25 C20 C21 C22 -0.3(8) . .
C20 C21 C22 C23 0.4(8) . .
C21 C22 C23 C24 -0.3(8) . .
C22 C23 C24 C25 0.2(9) . .
C23 C24 C25 C20 -0.2(9) . .
C21 C20 C25 C24 0.3(8) . .
